data_4083313
loop_
_publ_author_name
'Wang, Jinjin'
'Liu, Rui'
'Ruan, Wenqing'
'Li, Yan'
'Mondal, Kartik Chandra'
'Roesky, Herbert W.'
'Zhu, Hongping'

_publ_section_title
;
 N--P Bond Cleavage Induced Ring Formation of Cyclosilazanes from
 Reactions of Aryl(phosphanyl)aminotrichlorosilanes with Lithium Alkynyls
;
_journal_issue 11
_journal_name_full Organometallics
_journal_page_first 2696
_journal_paper_doi 10.1021/om401095n
_journal_volume 33
_journal_year 2014
_chemical_formula_sum 'C56 H54 N2 Si2'
_chemical_formula_weight 811.19
_chemical_name_systematic
; 
 ? 
;
_space_group_IT_number 15
_symmetry_cell_setting monoclinic
_symmetry_space_group_name_Hall '-C 2yc'
_symmetry_space_group_name_H-M 'C 1 2/c 1'
_atom_sites_solution_hydrogens geom
_atom_sites_solution_primary direct
_atom_sites_solution_secondary difmap
_audit_creation_method SHELXL-97
_cell_angle_alpha 90.00
_cell_angle_beta 108.792(14)
_cell_angle_gamma 90.00
_cell_formula_units_Z 8
_cell_length_a 24.046(3)
_cell_length_b 19.8028(16)
_cell_length_c 21.458(3)
_cell_measurement_reflns_used 2310
_cell_measurement_temperature 173(2)
_cell_measurement_theta_max 27.2510
_cell_measurement_theta_min 3.4620
_cell_volume 9673(2)
_computing_cell_refinement CrysAlisPro
_computing_data_collection CrysAlisPro
_computing_data_reduction CrysAlisPro
_computing_molecular_graphics 'Bruker SHELXTL'
_computing_publication_material 'Bruker SHELXTL'
_computing_structure_refinement 'SHELXL-97 (Sheldrick, 1997)'
_computing_structure_solution 'SHELXS-97 (Sheldrick, 1990)'
_diffrn_ambient_temperature 173(2)
_diffrn_detector_area_resol_mean 16.1903
_diffrn_measured_fraction_theta_full 0.998
_diffrn_measured_fraction_theta_max 0.998
_diffrn_measurement_device_type 'Xcalibur, Sapphire3, Gemini ultra'
_diffrn_measurement_method 'phi and omega scans'
_diffrn_radiation_monochromator graphite
_diffrn_radiation_source 'Enhanced (Mo) X-ray Source'
_diffrn_radiation_type MoK\a
_diffrn_radiation_wavelength 0.71073
_diffrn_reflns_av_R_equivalents 0.0462
_diffrn_reflns_av_sigmaI/netI 0.0660
_diffrn_reflns_limit_h_max 28
_diffrn_reflns_limit_h_min -28
_diffrn_reflns_limit_k_max 23
_diffrn_reflns_limit_k_min -22
_diffrn_reflns_limit_l_max 23
_diffrn_reflns_limit_l_min -25
_diffrn_reflns_number 20652
_diffrn_reflns_theta_full 25.00
_diffrn_reflns_theta_max 25.00
_diffrn_reflns_theta_min 3.10
_exptl_absorpt_coefficient_mu 0.111
_exptl_absorpt_correction_T_max 0.9890
_exptl_absorpt_correction_T_min 0.9571
_exptl_absorpt_correction_type multi-scan
_exptl_absorpt_process_details empirical
_exptl_crystal_colour colorless
_exptl_crystal_density_diffrn 1.114
_exptl_crystal_density_meas ?
_exptl_crystal_density_method 'not measured'
_exptl_crystal_description block
_exptl_crystal_F_000 3456
_exptl_crystal_size_max 0.40
_exptl_crystal_size_mid 0.20
_exptl_crystal_size_min 0.10
_refine_diff_density_max 0.345
_refine_diff_density_min -0.298
_refine_diff_density_rms 0.043
_refine_ls_extinction_method none
_refine_ls_goodness_of_fit_ref 1.016
_refine_ls_hydrogen_treatment 'refined in a riding mode to the carrier atom'
_refine_ls_matrix_type full
_refine_ls_number_parameters 546
_refine_ls_number_reflns 8514
_refine_ls_number_restraints 420
_refine_ls_restrained_S_all 1.008
_refine_ls_R_factor_all 0.1012
_refine_ls_R_factor_gt 0.0592
_refine_ls_shift/su_max 0.036
_refine_ls_shift/su_mean 0.001
_refine_ls_structure_factor_coef Fsqd
_refine_ls_weighting_details 'calc w=1/[\s^2^(Fo^2^)+(0.0568P)^2^+3.0105P] where P=(Fo^2^+2Fc^2^)/3'
_refine_ls_weighting_scheme calc
_refine_ls_wR_factor_gt 0.1236
_refine_ls_wR_factor_ref 0.1390
_reflns_number_gt 5579
_reflns_number_total 8514
_reflns_threshold_expression >2sigma(I)
_cod_data_source_file om401095n_si_002.cif
_cod_data_source_block compound_6
_cod_depositor_comments
;
The following automatic conversions were performed:

'_symmetry_cell_setting' value 'Monoclinic' changed to 'monoclinic'
according to
/usr/data/users/saulius/crontab/automatic-downloads/rss-feeds/ACS/lib/dictionaries/cif_core.dic
dictionary named 'cif_core.dic' version 2.4.2 from 2011-04-26.

Automatic conversion script
Id: cif_fix_values 2281 2013-09-26 08:29:07Z andrius 

 Adding full bibliography for 4083311--4083318.cif.

The following automatic conversions were performed:

'_exptl_crystal_density_meas' value 'not measured' was changed to '?'
- the value is perceived as not measured.

Automatic conversion script
Id: cif_fix_values 3008 2015-01-20 13:52:24Z robertas 
;
_cod_original_cell_volume 9673.4(18)
_cod_original_sg_symbol_H-M C2/c
_cod_database_code 4083313

loop_
_symmetry_equiv_pos_as_xyz
'x, y, z'
'-x, y, -z+1/2'
'x+1/2, y+1/2, z'
'-x+1/2, y+1/2, -z+1/2'
'-x, -y, -z'
'x, -y, z-1/2'
'-x+1/2, -y+1/2, -z'
'x+1/2, -y+1/2, z-1/2'

loop_
_atom_site_label
_atom_site_type_symbol
_atom_site_fract_x
_atom_site_fract_y
_atom_site_fract_z
_atom_site_U_iso_or_equiv
_atom_site_adp_type
_atom_site_occupancy
_atom_site_symmetry_multiplicity
_atom_site_calc_flag
_atom_site_refinement_flags
_atom_site_disorder_assembly
_atom_site_disorder_group
Si1 Si 0.0000 -0.83346(4) 0.2500 0.0242(2) Uani 1 2 d S . .
Si2 Si 0.0000 -0.96026(4) 0.2500 0.0214(2) Uani 1 2 d S . .
N1 N 0.02922(8) -0.89693(9) 0.30597(9) 0.0223(4) Uani 1 1 d . . .
C1 C 0.05134(11) -0.77774(12) 0.22947(12) 0.0295(6) Uani 1 1 d . . .
C2 C 0.08111(11) -0.73827(12) 0.21205(13) 0.0319(6) Uani 1 1 d . . .
C3 C 0.11525(8) -0.69157(8) 0.18861(9) 0.0344(6) Uani 1 1 d G . .
C4 C 0.16313(8) -0.71399(8) 0.17142(10) 0.0530(8) Uani 1 1 d G . .
H4A H 0.1743 -0.7602 0.1769 0.064 Uiso 1 1 calc R . .
C5 C 0.19463(8) -0.66883(12) 0.14616(11) 0.0695(11) Uani 1 1 d G . .
H5A H 0.2274 -0.6842 0.1344 0.083 Uiso 1 1 calc R . .
C6 C 0.17826(10) -0.60125(11) 0.13809(11) 0.0713(12) Uani 1 1 d G . .
H6A H 0.1998 -0.5704 0.1208 0.086 Uiso 1 1 calc R . .
C7 C 0.13039(10) -0.57883(7) 0.15528(11) 0.0660(10) Uani 1 1 d G . .
H7A H 0.1192 -0.5326 0.1498 0.079 Uiso 1 1 calc R . .
C8 C 0.09888(8) -0.62399(8) 0.18054(10) 0.0460(8) Uani 1 1 d G . .
H8A H 0.0662 -0.6087 0.1923 0.055 Uiso 1 1 calc R . .
C11 C 0.05084(11) -1.01732(11) 0.22989(12) 0.0267(6) Uani 1 1 d . . .
C12 C 0.07993(11) -1.05977(12) 0.21516(12) 0.0295(6) Uani 1 1 d . . .
C13 C 0.11398(7) -1.11061(7) 0.19570(8) 0.0305(6) Uani 1 1 d G . .
C14 C 0.17371(7) -1.10118(8) 0.20699(9) 0.0450(7) Uani 1 1 d G . .
H14A H 0.1925 -1.0613 0.2283 0.054 Uiso 1 1 calc R . .
C15 C 0.20594(6) -1.15005(10) 0.18711(10) 0.0525(9) Uani 1 1 d G . .
H15A H 0.2468 -1.1436 0.1948 0.063 Uiso 1 1 calc R . .
C16 C 0.17845(8) -1.20834(8) 0.15594(10) 0.0515(9) Uani 1 1 d G . .
H16A H 0.2005 -1.2417 0.1423 0.062 Uiso 1 1 calc R . .
C17 C 0.11872(9) -1.21777(7) 0.14465(9) 0.0519(9) Uani 1 1 d G . .
H17A H 0.0999 -1.2576 0.1233 0.062 Uiso 1 1 calc R . .
C18 C 0.08649(6) -1.16891(8) 0.16453(9) 0.0417(7) Uani 1 1 d G . .
H18A H 0.0457 -1.1754 0.1568 0.050 Uiso 1 1 calc R . .
C21 C 0.06449(11) -0.89766(11) 0.37409(12) 0.0243(5) Uani 1 1 d . . .
C22 C 0.03742(12) -0.89480(11) 0.42333(12) 0.0293(6) Uani 1 1 d . . .
C23 C 0.07352(14) -0.89685(12) 0.48897(13) 0.0386(7) Uani 1 1 d . . .
H23A H 0.0560 -0.8948 0.5228 0.046 Uiso 1 1 calc R . .
C24 C 0.13372(14) -0.90168(12) 0.50617(14) 0.0428(7) Uani 1 1 d . . .
H24A H 0.1572 -0.9035 0.5512 0.051 Uiso 1 1 calc R . .
C25 C 0.15958(13) -0.90384(12) 0.45729(14) 0.0386(7) Uani 1 1 d . . .
H25A H 0.2011 -0.9070 0.4691 0.046 Uiso 1 1 calc R . .
C26 C 0.12593(11) -0.90150(12) 0.39120(12) 0.0288(6) Uani 1 1 d . . .
C221 C -0.02845(12) -0.88973(12) 0.40745(14) 0.0357(7) Uani 1 1 d . . .
H22A H -0.0463 -0.8847 0.3587 0.043 Uiso 1 1 calc R . .
C222 C -0.04553(15) -0.82760(14) 0.43973(16) 0.0571(9) Uani 1 1 d . . .
H22B H -0.0294 -0.7869 0.4259 0.086 Uiso 1 1 calc R . .
H22C H -0.0297 -0.8320 0.4877 0.086 Uiso 1 1 calc R . .
H22D H -0.0884 -0.8241 0.4262 0.086 Uiso 1 1 calc R . .
C223 C -0.05398(14) -0.95379(14) 0.42810(15) 0.0491(8) Uani 1 1 d . . .
H22E H -0.0409 -0.9935 0.4094 0.074 Uiso 1 1 calc R . .
H22F H -0.0970 -0.9515 0.4119 0.074 Uiso 1 1 calc R . .
H22G H -0.0404 -0.9573 0.4762 0.074 Uiso 1 1 calc R . .
C261 C 0.15670(11) -0.90282(12) 0.33921(13) 0.0336(6) Uani 1 1 d . . .
H26A H 0.1256 -0.9050 0.2951 0.040 Uiso 1 1 calc R . .
C262 C 0.19548(13) -0.96497(13) 0.34591(16) 0.0464(8) Uani 1 1 d . . .
H26B H 0.1722 -1.0057 0.3453 0.070 Uiso 1 1 calc R . .
H26C H 0.2279 -0.9627 0.3876 0.070 Uiso 1 1 calc R . .
H26D H 0.2113 -0.9665 0.3092 0.070 Uiso 1 1 calc R . .
C263 C 0.19170(12) -0.83803(13) 0.34136(15) 0.0426(7) Uani 1 1 d . . .
H26E H 0.1661 -0.7989 0.3386 0.064 Uiso 1 1 calc R . .
H26F H 0.2069 -0.8374 0.3041 0.064 Uiso 1 1 calc R . .
H26G H 0.2246 -0.8362 0.3827 0.064 Uiso 1 1 calc R . .
Si3 Si 0.0000 -0.32886(5) 0.2500 0.0241(2) Uani 1 2 d S . .
Si4 Si 0.0000 -0.45536(4) 0.2500 0.0219(2) Uani 1 2 d S . .
N2 N 0.03003(8) -0.39204(9) 0.21609(9) 0.0232(4) Uani 1 1 d . . .
C31 C 0.05044(12) -0.27336(12) 0.30780(13) 0.0326(6) Uani 1 1 d . A .
C32 C 0.08046(12) -0.23367(13) 0.34651(14) 0.0366(7) Uani 1 1 d . . .
C33 C 0.1138(3) -0.1887(4) 0.3975(3) 0.0397(13) Uani 0.524(12) 1 d PGU A 2
C34 C 0.1611(3) -0.2120(3) 0.4495(3) 0.0511(14) Uani 0.524(12) 1 d PGU A 2
H34A H 0.1721 -0.2582 0.4515 0.061 Uiso 0.524(12) 1 calc PR A 2
C35 C 0.1923(3) -0.1676(4) 0.4984(3) 0.0583(15) Uani 0.524(12) 1 d PGU A 2
H35A H 0.2246 -0.1835 0.5339 0.070 Uiso 0.524(12) 1 calc PR A 2
C36 C 0.1762(3) -0.1000(3) 0.4955(4) 0.0576(14) Uani 0.524(12) 1 d PGU A 2
H36A H 0.1975 -0.0697 0.5290 0.069 Uiso 0.524(12) 1 calc PR A 2
C37 C 0.1289(4) -0.0767(3) 0.4436(4) 0.0518(14) Uani 0.524(12) 1 d PGU A 2
H37A H 0.1178 -0.0305 0.4415 0.062 Uiso 0.524(12) 1 calc PR A 2
C38 C 0.0976(3) -0.1211(4) 0.3946(4) 0.0427(13) Uani 0.524(12) 1 d PGU A 2
H38A H 0.0653 -0.1052 0.3591 0.051 Uiso 0.524(12) 1 calc PR A 2
C33A C 0.1159(3) -0.1835(4) 0.3911(3) 0.0428(14) Uani 0.476(12) 1 d PGU A 1
C34A C 0.1733(3) -0.1969(3) 0.4300(4) 0.0542(15) Uani 0.476(12) 1 d PGU A 1
H34B H 0.1910 -0.2389 0.4260 0.065 Uiso 0.476(12) 1 calc PR A 1
C35A C 0.2048(3) -0.1490(3) 0.4749(4) 0.0602(16) Uani 0.476(12) 1 d PGU A 1
H35B H 0.2441 -0.1582 0.5015 0.072 Uiso 0.476(12) 1 calc PR A 1
C36A C 0.1790(3) -0.0876(3) 0.4808(4) 0.0564(15) Uani 0.476(12) 1 d PGU A 1
H36B H 0.2005 -0.0549 0.5115 0.068 Uiso 0.476(12) 1 calc PR A 1
C37A C 0.1215(4) -0.0742(4) 0.4419(5) 0.0493(14) Uani 0.476(12) 1 d PGU A 1
H37B H 0.1038 -0.0322 0.4459 0.059 Uiso 0.476(12) 1 calc PR A 1
C38A C 0.0900(3) -0.1221(5) 0.3970(5) 0.0431(14) Uani 0.476(12) 1 d PGU A 1
H38B H 0.0508 -0.1129 0.3704 0.052 Uiso 0.476(12) 1 calc PR A 1
C41 C 0.04979(11) -0.51273(12) 0.30636(13) 0.0290(6) Uani 1 1 d . . .
C42 C 0.07652(11) -0.55865(13) 0.34004(13) 0.0309(6) Uani 1 1 d . . .
C43 C 0.10704(7) -0.61403(7) 0.37986(8) 0.0307(6) Uani 1 1 d G . .
C44 C 0.16806(7) -0.61647(8) 0.40110(10) 0.0541(9) Uani 1 1 d G . .
H44A H 0.1897 -0.5820 0.3885 0.065 Uiso 1 1 calc R . .
C45 C 0.19734(6) -0.66940(10) 0.44074(11) 0.0677(11) Uani 1 1 d G . .
H45A H 0.2390 -0.6711 0.4553 0.081 Uiso 1 1 calc R . .
C46 C 0.16560(8) -0.71989(8) 0.45914(9) 0.0551(9) Uani 1 1 d G . .
H46A H 0.1856 -0.7561 0.4862 0.066 Uiso 1 1 calc R . .
C47 C 0.10458(8) -0.71746(8) 0.43789(9) 0.0507(8) Uani 1 1 d G . .
H47A H 0.0829 -0.7520 0.4505 0.061 Uiso 1 1 calc R . .
C48 C 0.07530(6) -0.66452(9) 0.39825(9) 0.0420(7) Uani 1 1 d G . .
H48A H 0.0336 -0.6629 0.3837 0.050 Uiso 1 1 calc R . .
C51 C 0.06518(11) -0.39332(11) 0.17324(12) 0.0250(6) Uani 1 1 d . . .
C52 C 0.03743(11) -0.39276(11) 0.10458(12) 0.0288(6) Uani 1 1 d . . .
C53 C 0.07316(13) -0.39510(12) 0.06477(14) 0.0385(7) Uani 1 1 d . . .
H53A H 0.0555 -0.3951 0.0183 0.046 Uiso 1 1 calc R . .
C54 C 0.13324(13) -0.39743(13) 0.09101(15) 0.0416(7) Uani 1 1 d . . .
H54A H 0.1566 -0.3994 0.0628 0.050 Uiso 1 1 calc R . .
C55 C 0.15964(12) -0.39693(12) 0.15828(15) 0.0386(7) Uani 1 1 d . . .
H55A H 0.2013 -0.3978 0.1759 0.046 Uiso 1 1 calc R . .
C56 C 0.12670(11) -0.39518(11) 0.20111(13) 0.0297(6) Uani 1 1 d . . .
C521 C -0.02854(12) -0.38843(13) 0.07237(13) 0.0361(7) Uani 1 1 d . . .
H52A H -0.0466 -0.3846 0.1082 0.043 Uiso 1 1 calc R . .
C522 C -0.04615(15) -0.32588(16) 0.02897(15) 0.0589(9) Uani 1 1 d . . .
H52B H -0.0299 -0.2856 0.0549 0.088 Uiso 1 1 calc R . .
H52C H -0.0891 -0.3225 0.0122 0.088 Uiso 1 1 calc R . .
H52D H -0.0308 -0.3294 -0.0080 0.088 Uiso 1 1 calc R . .
C523 C -0.05368(14) -0.45226(15) 0.03219(14) 0.0520(8) Uani 1 1 d . . .
H52E H -0.0408 -0.4923 0.0599 0.078 Uiso 1 1 calc R . .
H52F H -0.0396 -0.4550 -0.0058 0.078 Uiso 1 1 calc R . .
H52G H -0.0967 -0.4501 0.0169 0.078 Uiso 1 1 calc R . .
C561 C 0.15821(11) -0.39444(13) 0.27498(14) 0.0375(7) Uani 1 1 d . . .
H56A H 0.1276 -0.3949 0.2974 0.045 Uiso 1 1 calc R . .
C562 C 0.19465(14) -0.33005(15) 0.29621(16) 0.0559(9) Uani 1 1 d . . .
H56B H 0.1690 -0.2905 0.2830 0.084 Uiso 1 1 calc R . .
H56C H 0.2252 -0.3283 0.2751 0.084 Uiso 1 1 calc R . .
H56D H 0.2131 -0.3301 0.3441 0.084 Uiso 1 1 calc R . .
C563 C 0.19675(13) -0.45683(15) 0.29767(16) 0.0568(9) Uani 1 1 d . . .
H56E H 0.1730 -0.4976 0.2830 0.085 Uiso 1 1 calc R . .
H56F H 0.2132 -0.4568 0.3458 0.085 Uiso 1 1 calc R . .
H56G H 0.2288 -0.4561 0.2787 0.085 Uiso 1 1 calc R . .

loop_
_atom_site_aniso_label
_atom_site_aniso_U_11
_atom_site_aniso_U_22
_atom_site_aniso_U_33
_atom_site_aniso_U_23
_atom_site_aniso_U_13
_atom_site_aniso_U_12
Si1 0.0284(5) 0.0181(5) 0.0300(6) 0.000 0.0151(5) 0.000
Si2 0.0242(5) 0.0182(5) 0.0243(6) 0.000 0.0111(4) 0.000
N1 0.0259(10) 0.0198(11) 0.0241(12) -0.0010(9) 0.0120(9) -0.0001(9)
C1 0.0321(15) 0.0230(14) 0.0346(16) -0.0008(12) 0.0122(13) -0.0004(12)
C2 0.0330(15) 0.0244(14) 0.0379(17) 0.0011(12) 0.0107(13) -0.0015(12)
C3 0.0368(16) 0.0329(16) 0.0298(16) 0.0038(12) 0.0056(13) -0.0115(13)
C4 0.0409(18) 0.054(2) 0.065(2) 0.0186(17) 0.0179(17) -0.0031(15)
C5 0.051(2) 0.095(3) 0.069(3) 0.011(2) 0.027(2) -0.023(2)
C6 0.082(3) 0.074(3) 0.052(2) 0.011(2) 0.014(2) -0.054(2)
C7 0.097(3) 0.0402(19) 0.059(2) 0.0004(17) 0.023(2) -0.031(2)
C8 0.061(2) 0.0298(16) 0.0456(19) -0.0015(14) 0.0147(16) -0.0139(14)
C11 0.0277(14) 0.0206(13) 0.0324(16) -0.0027(11) 0.0104(12) -0.0033(11)
C12 0.0336(15) 0.0254(14) 0.0311(16) 0.0014(12) 0.0125(13) 0.0029(12)
C13 0.0409(15) 0.0260(14) 0.0267(15) 0.0034(12) 0.0138(13) 0.0103(13)
C14 0.0409(17) 0.0503(19) 0.0438(19) -0.0116(15) 0.0136(15) 0.0074(15)
C15 0.0440(19) 0.069(2) 0.049(2) 0.0056(17) 0.0217(16) 0.0226(17)
C16 0.074(2) 0.0417(19) 0.048(2) 0.0080(15) 0.0328(18) 0.0278(17)
C17 0.077(2) 0.0232(16) 0.066(2) -0.0032(15) 0.037(2) 0.0061(16)
C18 0.0533(19) 0.0270(15) 0.052(2) -0.0007(14) 0.0265(16) 0.0031(14)
C21 0.0328(14) 0.0159(12) 0.0249(14) -0.0015(11) 0.0102(12) -0.0017(11)
C22 0.0443(16) 0.0167(13) 0.0308(15) -0.0029(12) 0.0175(13) -0.0029(12)
C23 0.066(2) 0.0268(15) 0.0284(16) -0.0028(13) 0.0223(15) -0.0043(15)
C24 0.060(2) 0.0327(16) 0.0262(16) -0.0044(13) 0.0011(15) -0.0088(15)
C25 0.0377(16) 0.0299(16) 0.0413(18) -0.0062(13) 0.0031(14) -0.0063(13)
C26 0.0323(14) 0.0229(14) 0.0295(15) -0.0052(11) 0.0077(12) -0.0033(11)
C221 0.0485(17) 0.0326(15) 0.0358(16) 0.0035(13) 0.0272(14) 0.0035(13)
C222 0.074(2) 0.0474(19) 0.066(2) 0.0004(17) 0.045(2) 0.0164(17)
C223 0.054(2) 0.0546(19) 0.048(2) 0.0051(15) 0.0304(17) -0.0037(16)
C261 0.0233(13) 0.0392(16) 0.0378(16) -0.0064(13) 0.0093(12) -0.0035(12)
C262 0.0378(17) 0.0400(17) 0.066(2) -0.0116(15) 0.0228(16) -0.0027(14)
C263 0.0333(16) 0.0415(17) 0.055(2) -0.0001(14) 0.0171(15) -0.0039(13)
Si3 0.0292(5) 0.0201(5) 0.0250(6) 0.000 0.0117(5) 0.000
Si4 0.0242(5) 0.0207(5) 0.0226(6) 0.000 0.0098(4) 0.000
N2 0.0265(11) 0.0236(11) 0.0226(11) -0.0003(9) 0.0123(9) -0.0009(9)
C31 0.0408(16) 0.0257(14) 0.0338(17) -0.0020(13) 0.0155(14) -0.0012(13)
C32 0.0424(17) 0.0304(16) 0.0405(18) -0.0036(14) 0.0185(15) -0.0016(13)
C33 0.047(2) 0.036(2) 0.040(2) -0.009(2) 0.0201(19) -0.010(2)
C34 0.053(3) 0.047(2) 0.052(3) -0.009(2) 0.015(2) -0.006(2)
C35 0.059(3) 0.058(2) 0.051(3) -0.007(2) 0.008(2) -0.014(2)
C36 0.067(2) 0.053(2) 0.050(3) -0.016(2) 0.016(2) -0.022(2)
C37 0.066(3) 0.038(2) 0.052(3) -0.012(2) 0.021(2) -0.017(2)
C38 0.053(2) 0.034(2) 0.045(2) -0.005(2) 0.020(2) -0.015(2)
C33A 0.051(2) 0.039(2) 0.041(3) -0.010(2) 0.017(2) -0.010(2)
C34A 0.059(3) 0.043(3) 0.053(3) -0.008(2) 0.009(2) -0.009(2)
C35A 0.065(3) 0.046(3) 0.055(3) -0.001(2) -0.001(2) -0.014(2)
C36A 0.072(2) 0.046(2) 0.045(3) -0.007(2) 0.011(2) -0.016(2)
C37A 0.062(3) 0.039(2) 0.050(3) -0.010(2) 0.023(2) -0.016(2)
C38A 0.053(2) 0.036(2) 0.045(3) -0.007(2) 0.022(2) -0.013(2)
C41 0.0306(15) 0.0264(14) 0.0314(16) 0.0002(12) 0.0119(13) 0.0000(12)
C42 0.0331(15) 0.0303(15) 0.0299(16) -0.0018(13) 0.0110(13) 0.0019(12)
C43 0.0349(15) 0.0263(14) 0.0276(15) -0.0025(12) 0.0053(12) 0.0060(12)
C44 0.0376(17) 0.0329(17) 0.081(3) 0.0099(16) 0.0044(17) 0.0002(14)
C45 0.0382(19) 0.0369(19) 0.100(3) 0.0022(19) -0.0174(19) 0.0050(16)
C46 0.064(2) 0.0271(17) 0.054(2) 0.0015(15) -0.0094(18) 0.0122(16)
C47 0.062(2) 0.0299(17) 0.057(2) 0.0108(15) 0.0138(18) 0.0046(15)
C48 0.0403(17) 0.0362(17) 0.0481(19) 0.0073(14) 0.0123(15) 0.0038(14)
C51 0.0345(14) 0.0168(13) 0.0312(15) -0.0022(11) 0.0212(12) -0.0026(11)
C52 0.0408(15) 0.0198(13) 0.0298(15) -0.0016(12) 0.0171(13) -0.0032(12)
C53 0.061(2) 0.0281(15) 0.0350(17) -0.0038(13) 0.0278(15) -0.0067(14)
C54 0.059(2) 0.0344(16) 0.050(2) -0.0049(14) 0.0423(17) -0.0059(15)
C55 0.0384(16) 0.0294(15) 0.059(2) -0.0027(14) 0.0310(16) -0.0044(13)
C56 0.0331(14) 0.0218(13) 0.0390(16) -0.0013(12) 0.0183(13) -0.0035(12)
C521 0.0449(17) 0.0406(16) 0.0231(15) -0.0017(13) 0.0113(13) 0.0004(14)
C522 0.073(2) 0.060(2) 0.042(2) 0.0148(17) 0.0165(18) 0.0140(18)
C523 0.056(2) 0.061(2) 0.0363(19) -0.0139(16) 0.0111(16) -0.0138(17)
C561 0.0266(14) 0.0455(17) 0.0419(18) -0.0005(14) 0.0130(13) -0.0025(13)
C562 0.049(2) 0.064(2) 0.053(2) -0.0101(17) 0.0121(17) -0.0165(17)
C563 0.0447(19) 0.063(2) 0.059(2) 0.0109(17) 0.0116(17) 0.0076(16)

loop_
_atom_type_symbol
_atom_type_description
_atom_type_scat_dispersion_real
_atom_type_scat_dispersion_imag
_atom_type_scat_source
C C 0.0033 0.0016 'International Tables Vol C Tables 4.2.6.8 and 6.1.1.4'
H H 0.0000 0.0000 'International Tables Vol C Tables 4.2.6.8 and 6.1.1.4'
N N 0.0061 0.0033 'International Tables Vol C Tables 4.2.6.8 and 6.1.1.4'
Si Si 0.0817 0.0704 'International Tables Vol C Tables 4.2.6.8 and 6.1.1.4'

loop_
_geom_angle_atom_site_label_1
_geom_angle_atom_site_label_2
_geom_angle_atom_site_label_3
_geom_angle
_geom_angle_site_symmetry_1
_geom_angle_site_symmetry_3
N1 Si1 N1 86.38(13) 2 .
N1 Si1 C1 115.53(10) 2 .
N1 Si1 C1 117.16(10) . .
N1 Si1 C1 117.16(10) 2 2
N1 Si1 C1 115.53(10) . 2
C1 Si1 C1 105.02(16) . 2
N1 Si1 Si2 43.19(6) 2 .
N1 Si1 Si2 43.19(6) . .
C1 Si1 Si2 127.49(8) . .
C1 Si1 Si2 127.49(8) 2 .
N1 Si2 N1 86.52(13) . 2
N1 Si2 C11 117.66(10) . .
N1 Si2 C11 116.24(10) 2 .
N1 Si2 C11 116.24(10) . 2
N1 Si2 C11 117.66(10) 2 2
C11 Si2 C11 103.03(15) . 2
N1 Si2 Si1 43.26(6) . .
N1 Si2 Si1 43.26(6) 2 .
C11 Si2 Si1 128.48(8) . .
C11 Si2 Si1 128.48(8) 2 .
C21 N1 Si2 132.69(15) . .
C21 N1 Si1 133.76(15) . .
Si2 N1 Si1 93.55(10) . .
C2 C1 Si1 174.3(2) . .
C1 C2 C3 177.7(3) . .
C4 C3 C8 120.0 . .
C4 C3 C2 120.31(15) . .
C8 C3 C2 119.64(15) . .
C3 C4 C5 120.0 . .
C3 C4 H4A 120.0 . .
C5 C4 H4A 120.0 . .
C6 C5 C4 120.0 . .
C6 C5 H5A 120.0 . .
C4 C5 H5A 120.0 . .
C5 C6 C7 120.0 . .
C5 C6 H6A 120.0 . .
C7 C6 H6A 120.0 . .
C8 C7 C6 120.0 . .
C8 C7 H7A 120.0 . .
C6 C7 H7A 120.0 . .
C7 C8 C3 120.0 . .
C7 C8 H8A 120.0 . .
C3 C8 H8A 120.0 . .
C12 C11 Si2 173.4(2) . .
C11 C12 C13 178.5(3) . .
C14 C13 C18 120.0 . .
C14 C13 C12 120.46(15) . .
C18 C13 C12 119.53(15) . .
C15 C14 C13 120.0 . .
C15 C14 H14A 120.0 . .
C13 C14 H14A 120.0 . .
C16 C15 C14 120.0 . .
C16 C15 H15A 120.0 . .
C14 C15 H15A 120.0 . .
C15 C16 C17 120.0 . .
C15 C16 H16A 120.0 . .
C17 C16 H16A 120.0 . .
C16 C17 C18 120.0 . .
C16 C17 H17A 120.0 . .
C18 C17 H17A 120.0 . .
C17 C18 C13 120.0 . .
C17 C18 H18A 120.0 . .
C13 C18 H18A 120.0 . .
C26 C21 C22 120.5(2) . .
C26 C21 N1 119.6(2) . .
C22 C21 N1 119.9(2) . .
C23 C22 C21 117.9(2) . .
C23 C22 C221 119.7(2) . .
C21 C22 C221 122.5(2) . .
C24 C23 C22 122.0(3) . .
C24 C23 H23A 119.0 . .
C22 C23 H23A 119.0 . .
C23 C24 C25 119.3(3) . .
C23 C24 H24A 120.3 . .
C25 C24 H24A 120.3 . .
C24 C25 C26 121.2(3) . .
C24 C25 H25A 119.4 . .
C26 C25 H25A 119.4 . .
C25 C26 C21 119.1(2) . .
C25 C26 C261 119.1(2) . .
C21 C26 C261 121.8(2) . .
C22 C221 C222 111.4(2) . .
C22 C221 C223 111.5(2) . .
C222 C221 C223 110.1(2) . .
C22 C221 H22A 107.9 . .
C222 C221 H22A 107.9 . .
C223 C221 H22A 107.9 . .
C221 C222 H22B 109.5 . .
C221 C222 H22C 109.5 . .
H22B C222 H22C 109.5 . .
C221 C222 H22D 109.5 . .
H22B C222 H22D 109.5 . .
H22C C222 H22D 109.5 . .
C221 C223 H22E 109.5 . .
C221 C223 H22F 109.5 . .
H22E C223 H22F 109.5 . .
C221 C223 H22G 109.5 . .
H22E C223 H22G 109.5 . .
H22F C223 H22G 109.5 . .
C262 C261 C26 111.8(2) . .
C262 C261 C263 111.2(2) . .
C26 C261 C263 110.9(2) . .
C262 C261 H26A 107.6 . .
C26 C261 H26A 107.6 . .
C263 C261 H26A 107.6 . .
C261 C262 H26B 109.5 . .
C261 C262 H26C 109.5 . .
H26B C262 H26C 109.5 . .
C261 C262 H26D 109.5 . .
H26B C262 H26D 109.5 . .
H26C C262 H26D 109.5 . .
C261 C263 H26E 109.5 . .
C261 C263 H26F 109.5 . .
H26E C263 H26F 109.5 . .
C261 C263 H26G 109.5 . .
H26E C263 H26G 109.5 . .
H26F C263 H26G 109.5 . .
N2 Si3 N2 86.60(12) . 2
N2 Si3 C31 116.99(10) . .
N2 Si3 C31 115.71(10) 2 .
N2 Si3 C31 115.71(10) . 2
N2 Si3 C31 116.99(10) 2 2
C31 Si3 C31 104.84(17) . 2
N2 Si3 Si4 43.30(6) . .
N2 Si3 Si4 43.30(6) 2 .
C31 Si3 Si4 127.58(8) . .
C31 Si3 Si4 127.58(8) 2 .
N2 Si4 N2 86.46(12) . 2
N2 Si4 C41 116.98(10) . 2
N2 Si4 C41 117.65(10) 2 2
N2 Si4 C41 117.65(10) . .
N2 Si4 C41 116.98(10) 2 .
C41 Si4 C41 101.93(16) 2 .
N2 Si4 Si3 43.23(6) . .
N2 Si4 Si3 43.23(6) 2 .
C41 Si4 Si3 129.04(8) 2 .
C41 Si4 Si3 129.04(8) . .
C51 N2 Si3 134.29(15) . .
C51 N2 Si4 132.20(15) . .
Si3 N2 Si4 93.47(9) . .
C32 C31 Si3 175.1(2) . .
C31 C32 C33 174.2(4) . .
C31 C32 C33A 177.5(4) . .
C33 C32 C33A 7.7(6) . .
C34 C33 C38 120.0 . .
C34 C33 C32 121.1(5) . .
C38 C33 C32 118.9(5) . .
C35 C34 C33 120.0 . .
C35 C34 H34A 120.0 . .
C33 C34 H34A 120.0 . .
C34 C35 C36 120.0 . .
C34 C35 H35A 120.0 . .
C36 C35 H35A 120.0 . .
C35 C36 C37 120.0 . .
C35 C36 H36A 120.0 . .
C37 C36 H36A 120.0 . .
C38 C37 C36 120.0 . .
C38 C37 H37A 120.0 . .
C36 C37 H37A 120.0 . .
C37 C38 C33 120.0 . .
C37 C38 H38A 120.0 . .
C33 C38 H38A 120.0 . .
C34A C33A C38A 120.0 . .
C34A C33A C32 121.6(6) . .
C38A C33A C32 118.3(6) . .
C35A C34A C33A 120.0 . .
C35A C34A H34B 120.0 . .
C33A C34A H34B 120.0 . .
C34A C35A C36A 120.0 . .
C34A C35A H35B 120.0 . .
C36A C35A H35B 120.0 . .
C37A C36A C35A 120.0 . .
C37A C36A H36B 120.0 . .
C35A C36A H36B 120.0 . .
C36A C37A C38A 120.0 . .
C36A C37A H37B 120.0 . .
C38A C37A H37B 120.0 . .
C37A C38A C33A 120.0 . .
C37A C38A H38B 120.0 . .
C33A C38A H38B 120.0 . .
C42 C41 Si4 169.8(2) . .
C41 C42 C43 178.7(3) . .
C44 C43 C48 120.0 . .
C44 C43 C42 120.28(15) . .
C48 C43 C42 119.71(15) . .
C45 C44 C43 120.0 . .
C45 C44 H44A 120.0 . .
C43 C44 H44A 120.0 . .
C44 C45 C46 120.0 . .
C44 C45 H45A 120.0 . .
C46 C45 H45A 120.0 . .
C47 C46 C45 120.0 . .
C47 C46 H46A 120.0 . .
C45 C46 H46A 120.0 . .
C46 C47 C48 120.0 . .
C46 C47 H47A 120.0 . .
C48 C47 H47A 120.0 . .
C47 C48 C43 120.0 . .
C47 C48 H48A 120.0 . .
C43 C48 H48A 120.0 . .
C56 C51 C52 121.6(2) . .
C56 C51 N2 118.9(2) . .
C52 C51 N2 119.5(2) . .
C53 C52 C51 117.6(2) . .
C53 C52 C521 118.9(2) . .
C51 C52 C521 123.5(2) . .
C54 C53 C52 121.7(3) . .
C54 C53 H53A 119.2 . .
C52 C53 H53A 119.2 . .
C53 C54 C55 119.9(2) . .
C53 C54 H54A 120.0 . .
C55 C54 H54A 120.0 . .
C54 C55 C56 121.6(3) . .
C54 C55 H55A 119.2 . .
C56 C55 H55A 119.2 . .
C55 C56 C51 117.6(2) . .
C55 C56 C561 119.3(2) . .
C51 C56 C561 123.1(2) . .
C52 C521 C522 111.6(2) . .
C52 C521 C523 111.9(2) . .
C522 C521 C523 110.1(2) . .
C52 C521 H52A 107.7 . .
C522 C521 H52A 107.7 . .
C523 C521 H52A 107.7 . .
C521 C522 H52B 109.5 . .
C521 C522 H52C 109.5 . .
H52B C522 H52C 109.5 . .
C521 C522 H52D 109.5 . .
H52B C522 H52D 109.5 . .
H52C C522 H52D 109.5 . .
C521 C523 H52E 109.5 . .
C521 C523 H52F 109.5 . .
H52E C523 H52F 109.5 . .
C521 C523 H52G 109.5 . .
H52E C523 H52G 109.5 . .
H52F C523 H52G 109.5 . .
C56 C561 C563 111.8(2) . .
C56 C561 C562 111.3(2) . .
C563 C561 C562 110.4(2) . .
C56 C561 H56A 107.7 . .
C563 C561 H56A 107.7 . .
C562 C561 H56A 107.7 . .
C561 C562 H56B 109.5 . .
C561 C562 H56C 109.5 . .
H56B C562 H56C 109.5 . .
C561 C562 H56D 109.5 . .
H56B C562 H56D 109.5 . .
H56C C562 H56D 109.5 . .
C561 C563 H56E 109.5 . .
C561 C563 H56F 109.5 . .
H56E C563 H56F 109.5 . .
C561 C563 H56G 109.5 . .
H56E C563 H56G 109.5 . .
H56F C563 H56G 109.5 . .

loop_
_geom_bond_atom_site_label_1
_geom_bond_atom_site_label_2
_geom_bond_distance
_geom_bond_site_symmetry_2
Si1 N1 1.724(2) 2
Si1 N1 1.724(2) .
Si1 C1 1.813(2) .
Si1 C1 1.813(2) 2
Si1 Si2 2.5110(12) .
Si2 N1 1.7219(19) .
Si2 N1 1.7219(19) 2
Si2 C11 1.816(2) .
Si2 C11 1.816(2) 2
N1 C21 1.434(3) .
C1 C2 1.198(3) .
C2 C3 1.431(3) .
C3 C4 1.3900 .
C3 C8 1.3900 .
C4 C5 1.3900 .
C4 H4A 0.9500 .
C5 C6 1.3900 .
C5 H5A 0.9500 .
C6 C7 1.3900 .
C6 H6A 0.9500 .
C7 C8 1.3900 .
C7 H7A 0.9500 .
C8 H8A 0.9500 .
C11 C12 1.199(3) .
C12 C13 1.442(3) .
C13 C14 1.3900 .
C13 C18 1.3900 .
C14 C15 1.3900 .
C14 H14A 0.9500 .
C15 C16 1.3900 .
C15 H15A 0.9500 .
C16 C17 1.3900 .
C16 H16A 0.9500 .
C17 C18 1.3900 .
C17 H17A 0.9500 .
C18 H18A 0.9500 .
C21 C26 1.405(3) .
C21 C22 1.409(3) .
C22 C23 1.397(4) .
C22 C221 1.512(4) .
C23 C24 1.377(4) .
C23 H23A 0.9500 .
C24 C25 1.382(4) .
C24 H24A 0.9500 .
C25 C26 1.389(4) .
C25 H25A 0.9500 .
C26 C261 1.525(3) .
C221 C222 1.531(3) .
C221 C223 1.535(3) .
C221 H22A 1.0000 .
C222 H22B 0.9800 .
C222 H22C 0.9800 .
C222 H22D 0.9800 .
C223 H22E 0.9800 .
C223 H22F 0.9800 .
C223 H22G 0.9800 .
C261 C262 1.523(3) .
C261 C263 1.527(3) .
C261 H26A 1.0000 .
C262 H26B 0.9800 .
C262 H26C 0.9800 .
C262 H26D 0.9800 .
C263 H26E 0.9800 .
C263 H26F 0.9800 .
C263 H26G 0.9800 .
Si3 N2 1.7189(18) .
Si3 N2 1.7189(18) 2
Si3 C31 1.802(3) .
Si3 C31 1.802(3) 2
Si3 Si4 2.5049(13) .
Si4 N2 1.7210(18) .
Si4 N2 1.7210(18) 2
Si4 C41 1.804(3) 2
Si4 C41 1.804(3) .
N2 C51 1.436(3) .
C31 C32 1.201(3) .
C32 C33 1.438(6) .
C32 C33A 1.451(6) .
C33 C34 1.3900 .
C33 C38 1.3900 .
C34 C35 1.3900 .
C34 H34A 0.9500 .
C35 C36 1.3900 .
C35 H35A 0.9500 .
C36 C37 1.3900 .
C36 H36A 0.9500 .
C37 C38 1.3900 .
C37 H37A 0.9500 .
C38 H38A 0.9500 .
C33A C34A 1.3900 .
C33A C38A 1.3900 .
C34A C35A 1.3900 .
C34A H34B 0.9500 .
C35A C36A 1.3900 .
C35A H35B 0.9500 .
C36A C37A 1.3900 .
C36A H36B 0.9500 .
C37A C38A 1.3900 .
C37A H37B 0.9500 .
C38A H38B 0.9500 .
C41 C42 1.210(3) .
C42 C43 1.438(3) .
C43 C44 1.3900 .
C43 C48 1.3900 .
C44 C45 1.3900 .
C44 H44A 0.9500 .
C45 C46 1.3900 .
C45 H45A 0.9500 .
C46 C47 1.3900 .
C46 H46A 0.9500 .
C47 C48 1.3900 .
C47 H47A 0.9500 .
C48 H48A 0.9500 .
C51 C56 1.406(3) .
C51 C52 1.408(3) .
C52 C53 1.394(3) .
C52 C521 1.515(4) .
C53 C54 1.372(4) .
C53 H53A 0.9500 .
C54 C55 1.377(4) .
C54 H54A 0.9500 .
C55 C56 1.394(3) .
C55 H55A 0.9500 .
C56 C561 1.521(4) .
C521 C522 1.525(4) .
C521 C523 1.540(4) .
C521 H52A 1.0000 .
C522 H52B 0.9800 .
C522 H52C 0.9800 .
C522 H52D 0.9800 .
C523 H52E 0.9800 .
C523 H52F 0.9800 .
C523 H52G 0.9800 .
C561 C563 1.527(4) .
C561 C562 1.531(4) .
C561 H56A 1.0000 .
C562 H56B 0.9800 .
C562 H56C 0.9800 .
C562 H56D 0.9800 .
C563 H56E 0.9800 .
C563 H56F 0.9800 .
C563 H56G 0.9800 .
